data_4022082
loop_
_publ_author_name
'Paul R. Carlier'
'Yiqun Zhang'
'Carla Slebodnick'
'Michael M.-C. Lo'
'Ian D. Williams'

_publ_section_title
;
 Effect of 2,6-Disubstituted Aryl Groups on Acyclic Conformation:
 Preference for an Antiperiplanar Orientation of the Geminal
 and Vicinal Hydrogens
;
_journal_name_full 'Journal of Organic Chemistry'
_journal_page_first 8835
_journal_page_last 8841
_journal_paper_doi 10.1021/jo061495z
_journal_volume 71
_journal_year 2006
_chemical_formula_sum 'C19 H21 N O2'
_chemical_formula_weight 295.37
_chemical_name_systematic
; 
 ? 
;
_space_group_IT_number 14
_symmetry_cell_setting monoclinic
_symmetry_space_group_name_Hall '-P 2yn'
_symmetry_space_group_name_H-M 'P 1 21/n 1'
_atom_sites_solution_hydrogens geom
_atom_sites_solution_primary direct
_atom_sites_solution_secondary difmap
_audit_creation_method SHELXL-97
_cell_angle_alpha 90.00
_cell_angle_beta 96.720(10)
_cell_angle_gamma 90.00
_cell_formula_units_Z 4
_cell_length_a 11.637(2)
_cell_length_b 8.2270(10)
_cell_length_c 17.298(4)
_cell_measurement_temperature 203(2)
_cell_volume 1644.7(5)
_computing_structure_refinement 'SHELXL-97 (Sheldrick, 1997)'
_computing_structure_solution 'SHELXS-97 (Sheldrick, 1990)'
_diffrn_ambient_temperature 203(2)
_diffrn_measured_fraction_theta_full 0.983
_diffrn_measured_fraction_theta_max 0.983
_diffrn_radiation_monochromator graphite
_diffrn_radiation_source 'fine-focus sealed tube'
_diffrn_radiation_type MoK\a
_diffrn_radiation_wavelength 0.71073
_diffrn_reflns_av_R_equivalents 0.0249
_diffrn_reflns_av_sigmaI/netI 0.0581
_diffrn_reflns_limit_h_max 14
_diffrn_reflns_limit_h_min 0
_diffrn_reflns_limit_k_max 10
_diffrn_reflns_limit_k_min 0
_diffrn_reflns_limit_l_max 21
_diffrn_reflns_limit_l_min -22
_diffrn_reflns_number 3705
_diffrn_reflns_theta_full 27.00
_diffrn_reflns_theta_max 27.00
_diffrn_reflns_theta_min 2.01
_exptl_absorpt_coefficient_mu 0.077
_exptl_absorpt_correction_type none
_exptl_crystal_colour Colorless
_exptl_crystal_density_diffrn 1.193
_exptl_crystal_density_method 'not measured'
_exptl_crystal_description Prism
_exptl_crystal_F_000 632
_exptl_crystal_size_max 0.4
_exptl_crystal_size_mid 0.4
_exptl_crystal_size_min 0.3
_refine_diff_density_max 0.202
_refine_diff_density_min -0.197
_refine_diff_density_rms 0.038
_refine_ls_extinction_coef 0.0081(15)
_refine_ls_extinction_expression Fc^*^=kFc[1+0.001xFc^2^\l^3^/sin(2\q)]^-1/4^
_refine_ls_extinction_method SHELXL
_refine_ls_goodness_of_fit_ref 0.971
_refine_ls_hydrogen_treatment constr
_refine_ls_matrix_type full
_refine_ls_number_parameters 204
_refine_ls_number_reflns 3532
_refine_ls_number_restraints 0
_refine_ls_restrained_S_all 0.971
_refine_ls_R_factor_all 0.0995
_refine_ls_R_factor_gt 0.0497
_refine_ls_shift/su_max 0.003
_refine_ls_shift/su_mean 0.000
_refine_ls_structure_factor_coef Fsqd
_refine_ls_weighting_details 'calc w=1/[\s^2^(Fo^2^)+(0.0400P)^2^+0.3800P] where P=(Fo^2^+2Fc^2^)/3'
_refine_ls_weighting_scheme calc
_refine_ls_wR_factor_gt 0.0984
_refine_ls_wR_factor_ref 0.1120
_reflns_number_gt 2197
_reflns_number_total 3532
_reflns_threshold_expression >2sigma(I)
_cod_data_source_file jo061495zsi20060718_110549.cif
_cod_depositor_comments
;
The following automatic conversions were performed:
'_symmetry_cell_setting' value 'Monoclinic' changed to 'monoclinic'
according to '/home/saulius/struct/CIF-dictionaries/cif_core.dic'
dictionary named 'cif_core.dic' version 2.4.1 from
2010-06-29.

'_exptl_absorpt_correction_type' value 'None' changed to
'none' according to '/home/saulius/struct/CIF-dictionaries/cif_core.dic'
dictionary named 'cif_core.dic' version 2.4.1 from 2010-06-29.

Automatic conversion script
Id: cif_fix_enum 1527 2010-12-29 10:47:43Z saulius 
;
_cod_original_sg_symbol_H-M 'P 21/n'
_cod_database_code 4022082

loop_
_symmetry_equiv_pos_as_xyz
'x, y, z'
'-x+1/2, y+1/2, -z+1/2'
'-x, -y, -z'
'x-1/2, -y-1/2, z-1/2'

loop_
_atom_site_label
_atom_site_type_symbol
_atom_site_fract_x
_atom_site_fract_y
_atom_site_fract_z
_atom_site_U_iso_or_equiv
_atom_site_adp_type
_atom_site_occupancy
_atom_site_symmetry_multiplicity
_atom_site_calc_flag
_atom_site_refinement_flags
O1 O 0.51883(10) 0.29644(15) 0.14663(7) 0.0335(3) Uani 1 1 d .
C1 C 0.46062(15) 0.4516(2) 0.14307(10) 0.0283(4) Uani 1 1 d .
H1A H 0.4542 0.4902 0.0885 0.034 Uiso 1 1 calc R
C2 C 0.33690(15) 0.4209(2) 0.16399(9) 0.0276(4) Uani 1 1 d .
H2A H 0.2992 0.5280 0.1677 0.033 Uiso 1 1 calc R
C3 C 0.33610(15) 0.3396(2) 0.23915(11) 0.0349(4) Uani 1 1 d .
N3 N 0.33049(15) 0.2738(2) 0.29651(9) 0.0508(5) Uani 1 1 d .
O4 O 0.51852(14) 0.28789(18) 0.01686(8) 0.0519(4) Uani 1 1 d .
C4 C 0.54384(16) 0.2289(2) 0.07954(11) 0.0363(4) Uani 1 1 d .
C5 C 0.6069(2) 0.0726(3) 0.09446(15) 0.0557(6) Uani 1 1 d .
H5A H 0.6683 0.0653 0.0612 0.083 Uiso 1 1 calc R
H5B H 0.5536 -0.0173 0.0834 0.083 Uiso 1 1 calc R
H5C H 0.6400 0.0680 0.1485 0.083 Uiso 1 1 calc R
C11 C 0.53544(16) 0.5741(2) 0.19365(10) 0.0342(4) Uani 1 1 d .
C12 C 0.56603(19) 0.5183(3) 0.27785(11) 0.0530(6) Uani 1 1 d .
H12A H 0.6226 0.5919 0.3044 0.080 Uiso 1 1 calc R
H12B H 0.5980 0.4093 0.2784 0.080 Uiso 1 1 calc R
H12C H 0.4968 0.5181 0.3041 0.080 Uiso 1 1 calc R
C13 C 0.64745(18) 0.5969(3) 0.15671(12) 0.0507(6) Uani 1 1 d .
H13A H 0.6953 0.6778 0.1858 0.076 Uiso 1 1 calc R
H13B H 0.6292 0.6327 0.1033 0.076 Uiso 1 1 calc R
H13C H 0.6889 0.4945 0.1577 0.076 Uiso 1 1 calc R
C14 C 0.47209(19) 0.7358(3) 0.19260(13) 0.0482(5) Uani 1 1 d .
H14A H 0.5242 0.8189 0.2160 0.072 Uiso 1 1 calc R
H14B H 0.4063 0.7261 0.2219 0.072 Uiso 1 1 calc R
H14C H 0.4454 0.7656 0.1393 0.072 Uiso 1 1 calc R
C21 C 0.26336(14) 0.3227(2) 0.10154(10) 0.0283(4) Uani 1 1 d .
C22 C 0.25115(17) 0.1582(2) 0.10972(11) 0.0372(5) Uani 1 1 d .
H22A H 0.2900 0.1059 0.1535 0.045 Uiso 1 1 calc R
C23 C 0.18180(18) 0.0663(3) 0.05405(12) 0.0434(5) Uani 1 1 d .
H23A H 0.1747 -0.0465 0.0607 0.052 Uiso 1 1 calc R
C24 C 0.12525(17) 0.1400(3) -0.00914(11) 0.0404(5) Uani 1 1 d .
H24A H 0.0790 0.0775 -0.0461 0.049 Uiso 1 1 calc R
C25 C 0.13436(15) 0.3091(2) -0.02057(10) 0.0325(4) Uani 1 1 d .
C26 C 0.07121(16) 0.3868(3) -0.08431(11) 0.0395(5) Uani 1 1 d .
H26A H 0.0236 0.3248 -0.1208 0.047 Uiso 1 1 calc R
C27 C 0.07806(17) 0.5501(3) -0.09387(11) 0.0420(5) Uani 1 1 d .
H27A H 0.0347 0.6006 -0.1365 0.050 Uiso 1 1 calc R
C28 C 0.14940(17) 0.6428(3) -0.04057(11) 0.0385(5) Uani 1 1 d .
H28A H 0.1543 0.7557 -0.0479 0.046 Uiso 1 1 calc R
C29 C 0.21222(15) 0.5723(2) 0.02207(10) 0.0327(4) Uani 1 1 d .
H29A H 0.2603 0.6370 0.0571 0.039 Uiso 1 1 calc R
C30 C 0.20582(14) 0.4031(2) 0.03487(10) 0.0291(4) Uani 1 1 d .

loop_
_atom_site_aniso_label
_atom_site_aniso_U_11
_atom_site_aniso_U_22
_atom_site_aniso_U_33
_atom_site_aniso_U_23
_atom_site_aniso_U_13
_atom_site_aniso_U_12
O1 0.0318(7) 0.0382(7) 0.0310(7) 0.0026(6) 0.0062(5) 0.0029(6)
C1 0.0277(9) 0.0325(10) 0.0247(8) 0.0015(7) 0.0033(7) 0.0002(8)
C2 0.0271(9) 0.0319(10) 0.0240(8) 0.0013(7) 0.0036(7) -0.0003(8)
C3 0.0269(9) 0.0485(12) 0.0291(9) -0.0016(9) 0.0032(7) -0.0061(9)
N3 0.0458(10) 0.0730(13) 0.0336(9) 0.0104(9) 0.0043(7) -0.0135(10)
O4 0.0740(11) 0.0504(9) 0.0334(8) -0.0044(7) 0.0152(7) 0.0043(8)
C4 0.0342(10) 0.0346(11) 0.0422(11) -0.0048(9) 0.0134(8) -0.0065(8)
C5 0.0553(14) 0.0418(13) 0.0732(16) 0.0003(12) 0.0217(12) 0.0066(11)
C11 0.0312(10) 0.0432(11) 0.0284(9) -0.0034(8) 0.0048(7) -0.0089(8)
C12 0.0529(13) 0.0705(16) 0.0330(11) -0.0010(11) -0.0065(9) -0.0207(12)
C13 0.0373(11) 0.0665(15) 0.0497(12) -0.0129(11) 0.0113(10) -0.0188(11)
C14 0.0484(12) 0.0424(13) 0.0540(13) -0.0120(10) 0.0075(10) -0.0114(10)
C21 0.0246(9) 0.0342(10) 0.0262(8) -0.0026(8) 0.0042(7) -0.0019(8)
C22 0.0396(11) 0.0367(11) 0.0353(10) 0.0012(9) 0.0045(8) -0.0022(9)
C23 0.0529(13) 0.0324(11) 0.0457(11) -0.0062(9) 0.0095(10) -0.0098(10)
C24 0.0394(11) 0.0463(13) 0.0358(11) -0.0134(9) 0.0053(9) -0.0144(9)
C25 0.0261(9) 0.0449(12) 0.0273(9) -0.0065(8) 0.0063(7) -0.0044(8)
C26 0.0282(10) 0.0603(14) 0.0295(10) -0.0070(9) 0.0013(8) -0.0046(9)
C27 0.0344(11) 0.0608(15) 0.0298(10) 0.0027(10) -0.0007(8) 0.0068(10)
C28 0.0393(11) 0.0401(12) 0.0364(10) 0.0041(9) 0.0053(8) 0.0056(9)
C29 0.0297(9) 0.0370(11) 0.0310(9) -0.0039(8) 0.0024(8) -0.0004(8)
C30 0.0224(9) 0.0373(10) 0.0283(9) -0.0034(8) 0.0067(7) -0.0011(8)

loop_
_atom_type_symbol
_atom_type_description
_atom_type_scat_dispersion_real
_atom_type_scat_dispersion_imag
_atom_type_scat_source
C C 0.0033 0.0016 'International Tables Vol C Tables 4.2.6.8 and 6.1.1.4'
H H 0.0000 0.0000 'International Tables Vol C Tables 4.2.6.8 and 6.1.1.4'
N N 0.0061 0.0033 'International Tables Vol C Tables 4.2.6.8 and 6.1.1.4'
O O 0.0106 0.0060 'International Tables Vol C Tables 4.2.6.8 and 6.1.1.4'

loop_
_geom_angle_atom_site_label_1
_geom_angle_atom_site_label_2
_geom_angle_atom_site_label_3
_geom_angle
C4 O1 C1 118.37(14)
O1 C1 C11 108.91(14)
O1 C1 C2 106.91(14)
C11 C1 C2 117.08(14)
C3 C2 C21 108.98(15)
C3 C2 C1 112.69(14)
C21 C2 C1 112.39(14)
N3 C3 C2 176.85(19)
O4 C4 O1 124.01(18)
O4 C4 C5 124.98(19)
O1 C4 C5 111.01(18)
C14 C11 C12 109.45(17)
C14 C11 C13 108.90(17)
C12 C11 C13 108.67(17)
C14 C11 C1 109.00(15)
C12 C11 C1 113.48(16)
C13 C11 C1 107.23(15)
C22 C21 C30 119.81(17)
C22 C21 C2 120.37(16)
C30 C21 C2 119.82(16)
C21 C22 C23 121.32(19)
C24 C23 C22 119.99(19)
C23 C24 C25 121.21(18)
C26 C25 C24 121.17(18)
C26 C25 C30 119.49(18)
C24 C25 C30 119.30(17)
C27 C26 C25 120.88(19)
C26 C27 C28 120.03(19)
C29 C28 C27 121.0(2)
C28 C29 C30 120.70(18)
C29 C30 C25 117.88(17)
C29 C30 C21 123.73(16)
C25 C30 C21 118.34(17)

loop_
_geom_bond_atom_site_label_1
_geom_bond_atom_site_label_2
_geom_bond_distance
O1 C4 1.349(2)
O1 C1 1.443(2)
C1 C11 1.537(2)
C1 C2 1.546(2)
C2 C3 1.463(2)
C2 C21 1.528(2)
C3 N3 1.139(2)
O4 C4 1.193(2)
C4 C5 1.488(3)
C11 C14 1.520(3)
C11 C12 1.529(3)
C11 C13 1.529(3)
C21 C22 1.369(3)
C21 C30 1.427(2)
C22 C23 1.403(3)
C23 C24 1.352(3)
C24 C25 1.410(3)
C25 C26 1.405(3)
C25 C30 1.422(2)
C26 C27 1.357(3)
C27 C28 1.394(3)
C28 C29 1.364(3)
C29 C30 1.413(3)
